data_2101487
loop_
_publ_author_name
'Clegg, William'
'Capdevila, Merc\`e'
'Gonz\'alez-Duarte, Pilar'
'Sola, Joan'

_publ_section_title
;
 Structural investigation of homonuclear Pt~2~ and heteronuclear PdPt
 complexes containing a metal--metal bond bridged by hydrido and
 sulfido ligands
;
_journal_issue 2
_journal_name_full 'Acta Crystallographica Section B'
_journal_page_first 270
_journal_page_last 276
_journal_paper_doi 10.1107/S0108768195010640
_journal_volume 52
_journal_year 1996
_chemical_formula_sum 'C52 H49 F6 P5 Pt2 S'
_chemical_formula_weight 1365.00
_chemical_name_systematic
;
 ?
;
_space_group_IT_number 14
_symmetry_cell_setting monoclinic
_symmetry_space_group_name_Hall '-P 2yn'
_symmetry_space_group_name_H-M 'P 1 21/n 1'
_cell_angle_alpha 90.00
_cell_angle_beta 95.92(3)
_cell_angle_gamma 90.00
_cell_formula_units_Z 4
_cell_length_a 13.689(4)
_cell_length_b 21.857(7)
_cell_length_c 16.662(5)
_cell_measurement_reflns_used 32
_cell_measurement_temperature 160.0(10)
_cell_measurement_theta_max 12.25
_cell_measurement_theta_min 10.20
_cell_volume 4959(3)
_computing_cell_refinement DIF4
_computing_data_collection 'DIF4 (Stoe & Cie, 1988)'
_computing_data_reduction 'local programs'
_computing_molecular_graphics SHELXTL/PC
_computing_publication_material 'SHELXL-93 and local programs'
_computing_structure_refinement 'SHELXL-93 (Sheldrick, 1994)'
_computing_structure_solution 'SHELXTL/PC (Sheldrick, 1990)'
_diffrn_ambient_temperature 160.0(10)
_diffrn_measurement_device 'Stoe-Siemens diffractometer'
_diffrn_measurement_method '\w/\q scans with on-line profile fitting (Clegg, 1981)'
_diffrn_radiation_monochromator graphite
_diffrn_radiation_source 'fine-focus sealed tube'
_diffrn_radiation_type MoK\a
_diffrn_radiation_wavelength 0.71073
_diffrn_reflns_av_R_equivalents 0.0307
_diffrn_reflns_av_sigmaI/netI 0.0545
_diffrn_reflns_limit_h_max 16
_diffrn_reflns_limit_h_min -16
_diffrn_reflns_limit_k_max 25
_diffrn_reflns_limit_k_min -3
_diffrn_reflns_limit_l_max 19
_diffrn_reflns_limit_l_min -19
_diffrn_reflns_number 10478
_diffrn_reflns_theta_max 25.00
_diffrn_reflns_theta_min 2.62
_diffrn_standards_decay_% 1
_diffrn_standards_interval_time 60
_diffrn_standards_number 4
_exptl_absorpt_coefficient_mu 5.898
_exptl_absorpt_correction_T_max 0.225
_exptl_absorpt_correction_T_min 0.144
_exptl_absorpt_correction_type '\y scans (SHELXTL)'
_exptl_crystal_colour yellow
_exptl_crystal_density_diffrn 1.828
_exptl_crystal_description block
_exptl_crystal_F_000 2648
_exptl_crystal_size_max 0.25
_exptl_crystal_size_mid 0.25
_exptl_crystal_size_min 0.25
_refine_diff_density_max '2.097 e \%A^-3^ 1.1\%A from Pt'
_refine_diff_density_min '-1.204 e \%A^-3^ 1.1\%A from Pt'
_refine_ls_extinction_method none
_refine_ls_goodness_of_fit_all 1.099
_refine_ls_goodness_of_fit_obs 1.054
_refine_ls_hydrogen_treatment 'H-atom treatment: see text'
_refine_ls_matrix_type full
_refine_ls_number_parameters 599
_refine_ls_number_reflns 8679
_refine_ls_number_restraints 0
_refine_ls_restrained_S_all 1.124
_refine_ls_restrained_S_obs 1.054
_refine_ls_R_factor_all 0.0872
_refine_ls_R_factor_obs 0.0385
_refine_ls_shift/esd_max 2.821
_refine_ls_shift/esd_mean 0.023
_refine_ls_structure_factor_coef Fsqd
_refine_ls_weighting_scheme
;calc w = 1/[\s^2^(F~o~^2^)+(0.0254P)^2^+58.7745P] where
P = (F~o~^2^+2F~c~^2^)/3
;
_refine_ls_wR_factor_all 0.1163
_refine_ls_wR_factor_obs 0.0850
_reflns_number_observed 5497
_reflns_number_total 8708
_reflns_observed_criterion >2sigma(I)
_cod_data_source_file fg0001.cif
_cod_data_source_block pg11b
_cod_original_cell_volume 4959.(3)
_cod_original_sg_symbol_H-M 'P 21/n'
_cod_database_code 2101487

loop_
_symmetry_equiv_pos_as_xyz
'x, y, z'
'-x+1/2, y+1/2, -z+1/2'
'-x, -y, -z'
'x-1/2, -y-1/2, z-1/2'

loop_
_atom_site_aniso_label
_atom_site_aniso_U_11
_atom_site_aniso_U_22
_atom_site_aniso_U_33
_atom_site_aniso_U_12
_atom_site_aniso_U_13
_atom_site_aniso_U_23
Pt1 0.0282(2) 0.0184(2) 0.0298(2) -0.0011(2) 0.0128(2) -0.0009(2)
Pt2 0.0293(2) 0.0176(2) 0.0299(2) 0.0012(2) 0.0134(2) 0.0001(2)
S 0.067(2) 0.0160(11) 0.0395(14) -0.0008(13) 0.0276(13) -0.0004(12)
P1 0.0254(13) 0.0213(12) 0.0305(15) -0.0022(10) 0.0104(11) -0.0010(11)
P2 0.0269(13) 0.0193(12) 0.0302(14) -0.0029(10) 0.0113(11) -0.0033(11)
P3 0.0228(12) 0.0191(12) 0.0323(15) 0.0025(10) 0.0096(11) 0.0005(10)
P4 0.0303(14) 0.0173(12) 0.0302(15) 0.0048(10) 0.0103(11) 0.0011(10)
C1 0.019(5) 0.014(5) 0.065(8) -0.006(4) 0.019(5) -0.010(5)
C2 0.036(7) 0.051(8) 0.066(9) -0.010(6) -0.010(6) 0.000(7)
C3 0.032(7) 0.070(10) 0.107(13) -0.010(7) -0.003(8) -0.006(9)
C4 0.027(7) 0.045(9) 0.17(2) -0.009(7) 0.018(10) -0.021(11)
C5 0.042(8) 0.033(7) 0.133(15) -0.012(6) 0.050(9) -0.009(8)
C6 0.045(7) 0.020(5) 0.065(8) -0.005(5) 0.020(6) -0.006(5)
C7 0.022(5) 0.021(5) 0.040(6) -0.007(4) 0.008(4) -0.006(4)
C8 0.048(7) 0.027(6) 0.037(6) 0.002(5) 0.010(5) 0.003(5)
C9 0.049(7) 0.036(7) 0.049(8) -0.022(6) -0.004(6) 0.000(6)
C10 0.035(6) 0.030(6) 0.051(8) -0.003(5) -0.010(5) 0.008(5)
C11 0.027(5) 0.036(6) 0.052(8) 0.001(5) 0.013(5) 0.001(5)
C12 0.027(5) 0.027(5) 0.044(7) -0.002(4) 0.005(5) -0.001(5)
C13 0.026(5) 0.028(5) 0.043(6) -0.002(4) 0.011(4) 0.002(5)
C14 0.017(5) 0.033(6) 0.038(6) -0.008(4) 0.007(4) -0.004(5)
C15 0.027(5) 0.020(5) 0.043(6) -0.003(4) 0.007(4) 0.000(5)
C16 0.025(5) 0.038(7) 0.055(8) -0.005(5) 0.004(5) -0.006(5)
C17 0.053(8) 0.049(8) 0.058(9) -0.009(6) -0.012(7) 0.004(7)
C18 0.033(7) 0.034(7) 0.107(13) -0.008(5) -0.010(7) 0.014(8)
C19 0.033(7) 0.043(8) 0.097(13) -0.008(6) 0.017(7) 0.009(7)
C20 0.037(6) 0.054(8) 0.053(8) -0.019(6) 0.010(5) -0.007(6)
C21 0.034(6) 0.021(5) 0.029(6) -0.004(4) 0.009(4) -0.005(4)
C22 0.034(6) 0.030(6) 0.046(7) 0.003(5) 0.009(5) 0.000(5)
C23 0.043(7) 0.046(7) 0.057(8) 0.009(6) -0.003(6) -0.004(6)
C24 0.053(8) 0.030(7) 0.068(9) 0.007(6) -0.004(7) -0.001(6)
C25 0.075(10) 0.020(6) 0.082(11) 0.001(6) -0.014(8) 0.009(6)
C26 0.047(7) 0.031(6) 0.044(7) 0.004(5) -0.008(5) 0.008(5)
C27 0.030(5) 0.026(5) 0.028(6) -0.003(4) 0.005(4) 0.003(4)
C28 0.052(7) 0.015(5) 0.052(7) 0.004(5) -0.015(6) -0.001(5)
C29 0.061(9) 0.027(6) 0.073(10) 0.010(6) -0.016(7) -0.007(6)
C30 0.074(10) 0.032(7) 0.064(9) -0.020(6) -0.003(7) -0.014(6)
C31 0.043(7) 0.045(8) 0.070(9) -0.009(6) -0.014(6) -0.001(7)
C32 0.032(6) 0.029(6) 0.061(8) 0.005(5) -0.005(5) 0.009(5)
C33 0.034(5) 0.022(5) 0.036(6) 0.004(5) 0.005(4) 0.003(5)
C34 0.038(6) 0.024(6) 0.039(7) -0.002(4) -0.003(5) -0.001(5)
C35 0.045(7) 0.030(6) 0.053(8) 0.001(5) -0.012(6) -0.003(5)
C36 0.026(6) 0.038(7) 0.090(11) -0.002(5) -0.007(6) -0.018(7)
C37 0.034(7) 0.045(7) 0.074(10) 0.009(5) 0.013(6) -0.006(7)
C38 0.027(5) 0.045(7) 0.054(7) 0.002(5) 0.013(5) -0.003(6)
C39 0.026(5) 0.023(5) 0.032(6) 0.005(4) 0.016(4) 0.008(4)
C40 0.013(4) 0.027(6) 0.046(7) 0.003(4) -0.001(4) -0.003(5)
C41 0.034(6) 0.019(5) 0.034(6) 0.002(4) 0.012(5) 0.003(4)
C42 0.032(6) 0.034(6) 0.047(7) 0.001(5) 0.009(5) -0.003(5)
C43 0.043(7) 0.035(6) 0.057(8) 0.006(5) 0.001(6) -0.007(6)
C44 0.034(6) 0.048(8) 0.074(10) 0.004(6) 0.012(6) -0.011(7)
C45 0.053(8) 0.027(6) 0.066(9) 0.006(5) 0.027(7) -0.005(6)
C46 0.033(6) 0.025(5) 0.040(6) -0.004(5) 0.006(5) -0.006(5)
C47 0.022(5) 0.026(5) 0.031(6) 0.012(4) -0.006(4) -0.002(4)
C48 0.023(5) 0.029(6) 0.054(7) 0.008(4) -0.003(5) 0.004(5)
C49 0.044(7) 0.026(6) 0.066(9) -0.006(5) 0.002(6) -0.004(6)
C50 0.034(6) 0.040(7) 0.064(9) 0.002(5) -0.014(6) -0.014(6)
C51 0.047(7) 0.027(6) 0.044(7) 0.013(5) -0.013(6) -0.008(5)
C52 0.036(6) 0.030(6) 0.043(7) 0.018(5) 0.003(5) -0.003(5)
P5 0.057(2) 0.058(2) 0.032(2) -0.006(2) 0.0047(15) 0.001(2)
F1 0.084(7) 0.147(10) 0.069(6) 0.015(7) 0.005(5) -0.012(6)
F2 0.064(5) 0.077(6) 0.054(5) 0.001(4) -0.010(4) -0.001(4)
F3 0.137(10) 0.088(8) 0.196(13) -0.032(8) -0.005(9) 0.046(8)
F4 0.070(5) 0.162(10) 0.027(4) -0.033(6) -0.002(4) 0.003(5)
F5 0.146(11) 0.068(7) 0.188(13) -0.026(7) -0.098(10) 0.033(7)
F6 0.082(7) 0.59(4) 0.041(6) 0.144(14) -0.008(5) -0.085(12)

loop_
_atom_site_label
_atom_site_fract_x
_atom_site_fract_y
_atom_site_fract_z
_atom_site_U_iso_or_equiv
_atom_site_thermal_displace_type
_atom_site_calc_flag
_atom_site_refinement_flags
_atom_site_occupancy
_atom_site_type_symbol
Pt1 0.22971(3) 0.19255(2) 0.34739(2) 0.0248(2) Uani d . 1 Pt
Pt2 0.28116(3) 0.19439(2) 0.19058(2) 0.0249(2) Uani d . 1 Pt
S 0.2600(2) 0.11008(11) 0.2684(2) 0.039(2) Uani d . 1 S
H1 0.257(9) 0.254(5) 0.267(7) 0.050 Uiso d P 0.96(17) H
P1 0.1814(2) 0.14328(11) 0.4549(2) 0.0252(13) Uani d . 1 P
P2 0.2079(2) 0.27962(11) 0.4158(2) 0.0249(13) Uani d . 1 P
P3 0.2959(2) 0.28283(11) 0.1223(2) 0.0243(12) Uani d . 1 P
P4 0.3296(2) 0.14664(11) 0.0821(2) 0.0254(14) Uani d . 1 P
C1 0.0566(7) 0.1132(4) 0.4335(7) 0.032(5) Uani d . 1 C
C2 0.0058(9) 0.1216(6) 0.3599(9) 0.052(7) Uani d . 1 C
H2 0.0367(9) 0.1400(6) 0.3182(9) 0.063 Uiso calc R 1 H
C3 -0.0906(10) 0.1034(7) 0.3463(11) 0.070(7) Uani d . 1 C
H3 -0.1256(10) 0.1099(7) 0.2955(11) 0.085 Uiso calc R 1 H
C4 -0.1356(10) 0.0760(7) 0.4057(14) 0.081(7) Uani d . 1 C
H4 -0.2017(10) 0.0640(7) 0.3960(14) 0.097 Uiso calc R 1 H
C5 -0.0848(10) 0.0659(6) 0.4794(12) 0.066(8) Uani d . 1 C
H5 -0.1160(10) 0.0464(6) 0.5200(12) 0.080 Uiso calc R 1 H
C6 0.0122(8) 0.0841(5) 0.4951(8) 0.042(7) Uani d . 1 C
H6 0.0473(8) 0.0771(5) 0.5458(8) 0.051 Uiso calc R 1 H
C7 0.2578(7) 0.0823(4) 0.5050(6) 0.027(5) Uani d . 1 C
C8 0.2705(8) 0.0798(5) 0.5885(7) 0.037(7) Uani d . 1 C
H8 0.2381(8) 0.1078(5) 0.6195(7) 0.044 Uiso calc R 1 H
C9 0.3318(9) 0.0352(5) 0.6256(8) 0.045(7) Uani d . 1 C
H9 0.3406(9) 0.0327(5) 0.6822(8) 0.054 Uiso calc R 1 H
C10 0.3805(8) -0.0059(5) 0.5795(7) 0.040(6) Uani d . 1 C
H10 0.4230(8) -0.0353(5) 0.6049(7) 0.048 Uiso calc R 1 H
C11 0.3662(8) -0.0031(5) 0.4977(7) 0.038(5) Uani d . 1 C
H11 0.3983(8) -0.0314(5) 0.4670(7) 0.045 Uiso calc R 1 H
C12 0.3050(7) 0.0407(5) 0.4582(7) 0.033(5) Uani d . 1 C
H12 0.2955(7) 0.0422(5) 0.4016(7) 0.039 Uiso calc R 1 H
C13 0.1710(7) 0.1992(5) 0.5333(6) 0.032(5) Uani d . 1 C
H13A 0.1257(7) 0.1839(5) 0.5714(6) 0.038 Uiso calc R 1 H
H13B 0.2361(7) 0.2058(5) 0.5638(6) 0.038 Uiso calc R 1 H
C14 0.1326(7) 0.2591(5) 0.4965(6) 0.029(5) Uani d . 1 C
H14A 0.1367(7) 0.2916(5) 0.5382(6) 0.035 Uiso calc R 1 H
H14B 0.0630(7) 0.2546(5) 0.4744(6) 0.035 Uiso calc R 1 H
C15 0.3235(7) 0.3089(5) 0.4659(7) 0.030(5) Uani d . 1 C
C16 0.3353(8) 0.3236(5) 0.5462(7) 0.039(5) Uani d . 1 C
H16 0.2802(8) 0.3245(5) 0.5755(7) 0.047 Uiso calc R 1 H
C17 0.4269(10) 0.3370(6) 0.5847(9) 0.055(8) Uani d . 1 C
H17 0.4343(10) 0.3449(6) 0.6404(9) 0.066 Uiso calc R 1 H
C18 0.5075(9) 0.3388(6) 0.5415(11) 0.059(7) Uani d . 1 C
H18 0.5700(9) 0.3481(6) 0.5674(11) 0.071 Uiso calc R 1 H
C19 0.4954(9) 0.3267(6) 0.4599(11) 0.057(7) Uani d . 1 C
H19 0.5496(9) 0.3296(6) 0.4298(11) 0.068 Uiso calc R 1 H
C20 0.4056(8) 0.3106(6) 0.4222(8) 0.047(6) Uani d . 1 C
H20 0.3990(8) 0.3006(6) 0.3671(8) 0.057 Uiso calc R 1 H
C21 0.1441(7) 0.3443(4) 0.3651(6) 0.028(6) Uani d . 1 C
C22 0.0464(8) 0.3347(5) 0.3328(7) 0.036(6) Uani d . 1 C
H22 0.0174(8) 0.2959(5) 0.3356(7) 0.044 Uiso calc R 1 H
C23 -0.0078(9) 0.3843(6) 0.2958(8) 0.049(7) Uani d . 1 C
H23 -0.0740(9) 0.3791(6) 0.2756(8) 0.059 Uiso calc R 1 H
C24 0.0368(10) 0.4398(5) 0.2899(8) 0.051(8) Uani d . 1 C
H24 0.0012(10) 0.4728(5) 0.2654(8) 0.061 Uiso calc R 1 H
C25 0.1339(11) 0.4476(5) 0.3196(9) 0.061(10) Uani d . 1 C
H25 0.1636(11) 0.4859(5) 0.3139(9) 0.073 Uiso calc R 1 H
C26 0.1889(9) 0.4007(5) 0.3576(7) 0.042(7) Uani d . 1 C
H26 0.2549(9) 0.4070(5) 0.3778(7) 0.050 Uiso calc R 1 H
C27 0.3539(7) 0.3483(5) 0.1725(6) 0.028(5) Uani d . 1 C
C28 0.3106(9) 0.4065(5) 0.1729(7) 0.041(7) Uani d . 1 C
H28 0.2460(9) 0.4125(5) 0.1492(7) 0.049 Uiso calc R 1 H
C29 0.3631(10) 0.4547(6) 0.2080(8) 0.055(9) Uani d . 1 C
H29 0.3341(10) 0.4937(6) 0.2065(8) 0.066 Uiso calc R 1 H
C30 0.4564(11) 0.4479(6) 0.2451(8) 0.057(10) Uani d . 1 C
H30 0.4900(11) 0.4816(6) 0.2697(8) 0.069 Uiso calc R 1 H
C31 0.5010(9) 0.3907(6) 0.2462(8) 0.054(7) Uani d . 1 C
H31 0.5655(9) 0.3857(6) 0.2707(8) 0.065 Uiso calc R 1 H
C32 0.4505(8) 0.3419(5) 0.2114(7) 0.041(6) Uani d . 1 C
H32 0.4805(8) 0.3032(5) 0.2134(7) 0.050 Uiso calc R 1 H
C33 0.1795(7) 0.3082(5) 0.0716(6) 0.030(5) Uani d . 1 C
C34 0.1637(8) 0.3189(5) -0.0104(7) 0.034(6) Uani d . 1 C
H34 0.2165(8) 0.3164(5) -0.0422(7) 0.041 Uiso calc R 1 H
C35 0.0705(9) 0.3334(5) -0.0462(8) 0.044(7) Uani d . 1 C
H35 0.0604(9) 0.3406(5) -0.1021(8) 0.052 Uiso calc R 1 H
C36 -0.0059(9) 0.3372(6) -0.0012(10) 0.053(6) Uani d . 1 C
H36 -0.0689(9) 0.3463(6) -0.0261(10) 0.063 Uiso calc R 1 H
C37 0.0079(9) 0.3279(6) 0.0809(9) 0.050(7) Uani d . 1 C
H37 -0.0452(9) 0.3323(6) 0.1120(9) 0.060 Uiso calc R 1 H
C38 0.0987(7) 0.3122(6) 0.1175(7) 0.041(5) Uani d . 1 C
H38 0.1072(7) 0.3042(6) 0.1732(7) 0.050 Uiso calc R 1 H
C39 0.3756(7) 0.2653(4) 0.0438(6) 0.026(5) Uani d . 1 C
H39A 0.3700(7) 0.2978(4) 0.0021(6) 0.031 Uiso calc R 1 H
H39B 0.4449(7) 0.2631(4) 0.0675(6) 0.031 Uiso calc R 1 H
C40 0.3438(7) 0.2043(4) 0.0064(6) 0.029(4) Uani d . 1 C
H40A 0.3934(7) 0.1904(4) -0.0289(6) 0.035 Uiso calc R 1 H
H40B 0.2807(7) 0.2095(4) -0.0276(6) 0.035 Uiso calc R 1 H
C41 0.4519(7) 0.1137(4) 0.1027(6) 0.028(6) Uani d . 1 C
C42 0.5038(8) 0.1208(5) 0.1774(7) 0.037(6) Uani d . 1 C
H42 0.4737(8) 0.1400(5) 0.2189(7) 0.045 Uiso calc R 1 H
C43 0.5987(9) 0.1002(5) 0.1924(8) 0.045(7) Uani d . 1 C
H43 0.6332(9) 0.1058(5) 0.2436(8) 0.054 Uiso calc R 1 H
C44 0.6436(9) 0.0711(6) 0.1317(8) 0.051(6) Uani d . 1 C
H44 0.7089(9) 0.0576(6) 0.1415(8) 0.061 Uiso calc R 1 H
C45 0.5924(9) 0.0623(5) 0.0581(8) 0.047(8) Uani d . 1 C
H45 0.6224(9) 0.0416(5) 0.0177(8) 0.057 Uiso calc R 1 H
C46 0.4961(7) 0.0834(5) 0.0414(7) 0.032(6) Uani d . 1 C
H46 0.4616(7) 0.0775(5) -0.0097(7) 0.039 Uiso calc R 1 H
C47 0.2520(7) 0.0881(4) 0.0291(6) 0.027(5) Uani d . 1 C
C48 0.1965(7) 0.0490(5) 0.0724(7) 0.036(5) Uani d . 1 C
H48 0.1994(7) 0.0520(5) 0.1289(7) 0.043 Uiso calc R 1 H
C49 0.1371(9) 0.0057(5) 0.0316(8) 0.046(7) Uani d . 1 C
H49 0.1004(9) -0.0211(5) 0.0609(8) 0.055 Uiso calc R 1 H
C50 0.1303(8) 0.0008(6) -0.0505(8) 0.048(6) Uani d . 1 C
H50 0.0906(8) -0.0295(6) -0.0772(8) 0.057 Uiso calc R 1 H
C51 0.1829(9) 0.0415(5) -0.0943(7) 0.040(7) Uani d . 1 C
H51 0.1771(9) 0.0394(5) -0.1510(7) 0.049 Uiso calc R 1 H
C52 0.2436(8) 0.0848(5) -0.0544(7) 0.037(6) Uani d . 1 C
H52 0.2793(8) 0.1120(5) -0.0840(7) 0.044 Uiso calc R 1 H
P5 0.7410(3) 0.2619(2) 0.2685(2) 0.049(2) Uani d . 1 P
F1 0.6734(7) 0.2845(6) 0.3351(6) 0.100(7) Uani d . 1 F
F2 0.6442(6) 0.2556(4) 0.2059(5) 0.066(5) Uani d . 1 F
F3 0.7447(10) 0.3323(5) 0.2443(9) 0.142(10) Uani d . 1 F
F4 0.8372(6) 0.2673(5) 0.3300(4) 0.087(5) Uani d . 1 F
F5 0.7252(9) 0.1972(5) 0.3023(8) 0.142(11) Uani d . 1 F
F6 0.8030(8) 0.2455(11) 0.2028(6) 0.239(7) Uani d . 1 F

loop_
_atom_type_symbol
_atom_type_description
_atom_type_scat_dispersion_real
_atom_type_scat_dispersion_imag
_atom_type_scat_source
C C 0.0033 0.0016 'International Tables Vol C Tables 4.2.6.8 and 6.1.1.4'
H H 0.0000 0.0000 'International Tables Vol C Tables 4.2.6.8 and 6.1.1.4'
F F 0.0171 0.0103 'International Tables Vol C Tables 4.2.6.8 and 6.1.1.4'
P P 0.1023 0.0942 'International Tables Vol C Tables 4.2.6.8 and 6.1.1.4'
S S 0.1246 0.1234 'International Tables Vol C Tables 4.2.6.8 and 6.1.1.4'
Pt Pt -1.7033 8.3905 'International Tables Vol C Tables 4.2.6.8 and 6.1.1.4'

loop_
_geom_angle_atom_site_label_1
_geom_angle_atom_site_label_2
_geom_angle_atom_site_label_3
_geom_angle
_geom_angle_publ_flag
Pt1 H1 Pt2 93(5) yes
Pt1 S Pt2 74.54(8) yes
H1 Pt1 P1 165(3) yes
H1 Pt1 P2 79(3) yes
P1 Pt1 P2 86.33(10) yes
H1 Pt1 S 95(3) yes
P1 Pt1 S 99.57(10) yes
P2 Pt1 S 173.99(9) yes
H1 Pt1 Pt2 43(3) yes
P1 Pt1 Pt2 151.82(7) yes
P2 Pt1 Pt2 121.58(7) yes
S Pt1 Pt2 52.64(7) yes
H1 Pt2 P3 77(3) yes
H1 Pt2 P4 163(3) yes
P3 Pt2 P4 86.74(9) yes
H1 Pt2 S 98(3) yes
P3 Pt2 S 174.76(9) yes
P4 Pt2 S 98.46(10) yes
H1 Pt2 Pt1 45(3) yes
P3 Pt2 Pt1 122.03(7) yes
P4 Pt2 Pt1 151.11(7) yes
S Pt2 Pt1 52.82(7) yes
C13 P1 C1 104.0(4) ?
C13 P1 C7 104.2(5) ?
C1 P1 C7 107.6(5) ?
C13 P1 Pt1 107.7(3) ?
C1 P1 Pt1 111.3(4) ?
C7 P1 Pt1 120.6(3) ?
C21 P2 C15 106.9(5) ?
C21 P2 C14 104.5(5) ?
C15 P2 C14 106.1(5) ?
C21 P2 Pt1 120.2(3) ?
C15 P2 Pt1 111.9(3) ?
C14 P2 Pt1 106.2(3) ?
C27 P3 C33 107.3(5) ?
C27 P3 C39 103.4(4) ?
C33 P3 C39 106.9(5) ?
C27 P3 Pt2 120.2(3) ?
C33 P3 Pt2 112.1(3) ?
C39 P3 Pt2 105.8(3) ?
C40 P4 C41 104.1(4) ?
C40 P4 C47 104.5(5) ?
C41 P4 C47 106.9(4) ?
C40 P4 Pt2 107.4(3) ?
C41 P4 Pt2 111.9(4) ?
C47 P4 Pt2 120.5(3) ?
C2 C1 C6 120.3(10) ?
C2 C1 P1 120.4(8) ?
C6 C1 P1 119.2(9) ?
C1 C2 C3 120.1(13) ?
C4 C3 C2 120.5(16) ?
C3 C4 C5 119.9(13) ?
C4 C5 C6 120.8(13) ?
C5 C6 C1 118.3(13) ?
C8 C7 C12 121.1(10) ?
C8 C7 P1 119.4(7) ?
C12 C7 P1 119.5(8) ?
C7 C8 C9 118.9(10) ?
C8 C9 C10 120.5(11) ?
C11 C10 C9 119.8(10) ?
C10 C11 C12 121.5(10) ?
C11 C12 C7 118.3(11) ?
C14 C13 P1 110.0(7) ?
C13 C14 P2 108.0(7) ?
C16 C15 C20 118.8(10) ?
C16 C15 P2 122.5(7) ?
C20 C15 P2 118.4(9) ?
C15 C16 C17 120.9(11) ?
C18 C17 C16 120.1(13) ?
C19 C18 C17 119.2(12) ?
C20 C19 C18 120.9(12) ?
C19 C20 C15 119.9(12) ?
C26 C21 C22 120.6(10) ?
C26 C21 P2 122.4(8) ?
C22 C21 P2 117.1(7) ?
C21 C22 C23 119.3(10) ?
C24 C23 C22 119.4(11) ?
C23 C24 C25 120.4(12) ?
C24 C25 C26 122.0(12) ?
C25 C26 C21 118.3(11) ?
C28 C27 C32 117.4(10) ?
C28 C27 P3 123.9(8) ?
C32 C27 P3 118.7(8) ?
C29 C28 C27 119.7(11) ?
C30 C29 C28 122.2(11) ?
C29 C30 C31 119.5(11) ?
C32 C31 C30 119.6(11) ?
C31 C32 C27 121.6(11) ?
C34 C33 C38 118.3(10) ?
C34 C33 P3 123.6(8) ?
C38 C33 P3 117.9(8) ?
C33 C34 C35 120.5(11) ?
C36 C35 C34 120.3(12) ?
C35 C36 C37 120.6(12) ?
C38 C37 C36 120.3(11) ?
C37 C38 C33 120.0(12) ?
C40 C39 P3 108.2(6) ?
C39 C40 P4 111.9(7) ?
C42 C41 C46 119.3(10) ?
C42 C41 P4 120.3(8) ?
C46 C41 P4 120.3(8) ?
C43 C42 C41 121.2(11) ?
C42 C43 C44 120.0(12) ?
C45 C44 C43 119.6(11) ?
C44 C45 C46 121.3(11) ?
C45 C46 C41 118.7(10) ?
C52 C47 C48 119.6(10) ?
C52 C47 P4 120.3(8) ?
C48 C47 P4 120.0(8) ?
C49 C48 C47 119.4(11) ?
C50 C49 C48 121.5(11) ?
C49 C50 C51 119.3(11) ?
C52 C51 C50 120.0(11) ?
C51 C52 C47 120.1(11) ?
F6 P5 F5 99.0(11) ?
F6 P5 F4 89.7(5) ?
F5 P5 F4 88.3(6) ?
F6 P5 F3 90.7(11) ?
F5 P5 F3 170.2(9) ?
F4 P5 F3 92.7(7) ?
F6 P5 F1 175.6(10) ?
F5 P5 F1 85.2(8) ?
F4 P5 F1 91.7(5) ?
F3 P5 F1 85.0(8) ?
F6 P5 F2 89.8(5) ?
F5 P5 F2 91.2(5) ?
F4 P5 F2 179.2(6) ?
F3 P5 F2 88.0(6) ?
F1 P5 F2 88.9(5) ?

loop_
_geom_bond_atom_site_label_1
_geom_bond_atom_site_label_2
_geom_bond_distance
_geom_bond_publ_flag
Pt1 Pt2 2.776(2) yes
Pt1 H1 1.96(11) yes
Pt1 S 2.295(3) yes
Pt1 P1 2.248(3) yes
Pt1 P2 2.254(3) yes
Pt2 H1 1.88(11) yes
Pt2 S 2.289(3) yes
Pt2 P3 2.263(3) yes
Pt2 P4 2.246(3) yes
P1 C13 1.804(11) ?
P1 C1 1.831(10) ?
P1 C7 1.840(11) ?
P2 C21 1.822(10) ?
P2 C15 1.828(10) ?
P2 C14 1.832(9) ?
P3 C27 1.799(10) ?
P3 C33 1.812(10) ?
P3 C39 1.827(9) ?
P4 C40 1.808(10) ?
P4 C41 1.822(10) ?
P4 C47 1.830(10) ?
C1 C2 1.359(16) ?
C1 C6 1.397(15) ?
C2 C3 1.375(17) ?
C3 C4 1.36(2) ?
C4 C5 1.37(2) ?
C5 C6 1.385(17) ?
C7 C8 1.384(14) ?
C7 C12 1.399(14) ?
C8 C9 1.389(16) ?
C9 C10 1.395(17) ?
C10 C11 1.359(15) ?
C11 C12 1.391(15) ?
C13 C14 1.518(14) ?
C15 C16 1.368(15) ?
C15 C20 1.401(14) ?
C16 C17 1.380(16) ?
C17 C18 1.379(19) ?
C18 C19 1.377(19) ?
C19 C20 1.367(17) ?
C21 C26 1.390(14) ?
C21 C22 1.404(15) ?
C22 C23 1.419(16) ?
C23 C24 1.365(17) ?
C24 C25 1.380(18) ?
C25 C26 1.385(16) ?
C27 C28 1.405(14) ?
C27 C32 1.418(14) ?
C28 C29 1.370(16) ?
C29 C30 1.368(18) ?
C30 C31 1.389(18) ?
C31 C32 1.367(16) ?
C33 C34 1.381(14) ?
C33 C38 1.411(14) ?
C34 C35 1.389(15) ?
C35 C36 1.351(17) ?
C36 C37 1.376(18) ?
C37 C38 1.371(16) ?
C39 C40 1.517(13) ?
C41 C42 1.377(15) ?
C41 C46 1.405(14) ?
C42 C43 1.373(15) ?
C43 C44 1.389(16) ?
C44 C45 1.363(17) ?
C45 C46 1.397(16) ?
C47 C52 1.387(14) ?
C47 C48 1.394(15) ?
C48 C49 1.380(15) ?
C49 C50 1.365(17) ?
C50 C51 1.397(17) ?
C51 C52 1.384(15) ?
P5 F6 1.497(9) ?
P5 F5 1.547(11) ?
P5 F4 1.588(9) ?
P5 F3 1.593(12) ?
P5 F1 1.595(10) ?
P5 F2 1.605(8) ?
